data_9016243
loop_
_publ_author_name
'Chukanov, N. V.'
'Blass, G.'
'Pekov, I. V.'
'Belakovskiy, D. I.'
'Van, K. V.'
'Rastsvetaeva, R. K.'
'Aksenov, S. M.'

_publ_section_title
;
 Perrierite-(La) (La,Ce,Ca)4Fe2+(Ti,Fe)4(Si2O7)2O8 - a new mineral
 species from volcanic region Eifel, Germany
;
_journal_name_full 'Zapiski Rossiiskogo Mineralogicheskogo Obshchetstva'
_journal_page_first 34
_journal_page_last 44
_journal_volume 140
_journal_year 2011
_chemical_compound_source 'Dellen pumice quarry, Eifel Mountains, Rhineland-Palatinate, Germany'
_chemical_formula_sum 'Al0.5 Ca0.6 Fe La3.4 Mn0.5 Nb0.5 O22 Si4 Ti2.5'
_chemical_name_mineral Perrierite-(La)
_space_group_IT_number 14
_symmetry_space_group_name_Hall '-P 2yab'
_symmetry_space_group_name_H-M 'P 1 21/a 1'
_cell_angle_alpha 90
_cell_angle_beta 113.64
_cell_angle_gamma 90
_cell_length_a 13.668
_cell_length_b 5.6601
_cell_length_c 11.743
_cell_formula_units_Z 2
_cell_volume 832.229
_database_code_amcsd 0019036
_exptl_crystal_density_diffrn 4.883
_cod_original_formula_sum 'La3.4 Ca.6 Fe Mn.5 Ti2.5 Al.5 Nb.5 Si4 O22'
_cod_database_code 9016243

loop_
_space_group_symop_operation_xyz
x,y,z
1/2+x,1/2-y,z
1/2-x,1/2+y,-z
-x,-y,-z

loop_
_atom_site_label
_atom_site_fract_x
_atom_site_fract_y
_atom_site_fract_z
_atom_site_occupancy
_atom_site_U_iso_or_equiv
LaA 0.23780 0.00610 0.26640 0.70000 0.01343
CaA 0.23780 0.00610 0.26640 0.30000 0.01343
LaB 0.04990 0.01600 0.74550 1.00000 0.01596
FeM1 0.00000 0.50000 0.50000 0.50000 0.01026
MnM1 0.00000 0.50000 0.50000 0.50000 0.01026
TiM2 -0.00190 0.24050 0.00430 1.00000 0.01089
TiM3 0.27310 -0.01500 0.00250 0.25000 0.00709
FeM3 0.27310 -0.01500 0.00250 0.25000 0.00709
AlM3 0.27310 -0.01500 0.00250 0.25000 0.00709
NbM3 0.27310 -0.01500 0.00250 0.25000 0.00709
Si1 0.41170 0.00540 0.73470 1.00000 0.00874
Si2 0.16360 -0.01680 0.54760 1.00000 0.00608
O1 0.07570 -0.26200 0.18360 1.00000 0.01013
O2 0.07140 0.25550 0.18430 1.00000 0.01646
O3 0.28890 0.25290 0.12480 1.00000 0.01520
O4 0.28870 -0.24970 0.12240 1.00000 0.00887
O5 0.37760 -0.26020 0.40740 1.00000 0.01646
O6 0.38650 0.28060 0.40530 1.00000 0.02026
O7 0.09400 -0.00530 0.98820 1.00000 0.01393
O8 0.40900 0.01640 0.00950 1.00000 0.00887
O9 0.49590 0.02570 0.67270 1.00000 0.01900
O10 0.29070 -0.02660 0.63310 1.00000 0.02153
O11 0.13650 -0.01270 0.40240 1.00000 0.01267

loop_
_cod_related_entry_id
_cod_related_entry_database
_cod_related_entry_code
1 AMCSD 0019036
